data_7719902
loop_
_publ_author_name
'Guo, Shipeng'
'Liu, Yipei'
'Lin, Chenchen'
'Xie, Lingfeng'
'Yi, Xiaoyi'
'He, Piao'

_publ_section_title
;
 The electron-donating effect of methyl in pyridine-2-thiol cobalt
 complexes regulating electrocatalytic reduction of CO<sub>2</sub>.
;
_journal_issue 46
_journal_name_full 'Dalton transactions (Cambridge, England : 2003)'
_journal_page_first 17078
_journal_page_last 17082
_journal_paper_doi 10.1039/d5dt01953b
_journal_volume 54
_journal_year 2025
_chemical_formula_moiety 'C18 H18 Co N3 S3'
_chemical_formula_sum 'C18 H18 Co N3 S3'
_chemical_formula_weight 431.46
_space_group_crystal_system monoclinic
_space_group_IT_number 14
_space_group_name_Hall '-P 2yn'
_space_group_name_H-M_alt 'P 1 21/n 1'
_atom_sites_solution_hydrogens geom
_atom_sites_solution_primary dual
_audit_creation_date 2024-05-25
_audit_creation_method
;
Olex2 1.3
(compiled 2020.02.04 svn.rd84adfe8 for OlexSys, GUI svn.r6032)
;
_audit_update_record
;
2024-05-25 deposited with the CCDC.	2025-11-10 downloaded from the CCDC.
;
_cell_angle_alpha 90
_cell_angle_beta 91.761(4)
_cell_angle_gamma 90
_cell_formula_units_Z 4
_cell_length_a 10.8976(13)
_cell_length_b 12.9021(16)
_cell_length_c 13.4251(17)
_cell_measurement_reflns_used 9808
_cell_measurement_temperature 193.0
_cell_measurement_theta_max 27.53
_cell_measurement_theta_min 2.19
_cell_volume 1886.7(4)
_computing_cell_refinement 'SAINT V8.40B (?, 2016)'
_computing_data_reduction 'SAINT V8.40B (?, 2016)'
_computing_molecular_graphics 'Olex2 1.3 (Dolomanov et al., 2009)'
_computing_publication_material 'Olex2 1.3 (Dolomanov et al., 2009)'
_computing_structure_refinement 'SHELXL 2018/3 (Sheldrick, 2015)'
_computing_structure_solution 'SHELXT 2018/2 (Sheldrick, 2018)'
_diffrn_ambient_temperature 193.0
_diffrn_measured_fraction_theta_full 0.993
_diffrn_measured_fraction_theta_max 0.991
_diffrn_measurement_device_type 'CCD area detector'
_diffrn_measurement_method 'phi and omega scans'
_diffrn_radiation_monochromator graphite
_diffrn_radiation_type MoK\a
_diffrn_radiation_wavelength 0.71073
_diffrn_reflns_av_R_equivalents 0.0419
_diffrn_reflns_av_unetI/netI 0.0236
_diffrn_reflns_Laue_measured_fraction_full 0.993
_diffrn_reflns_Laue_measured_fraction_max 0.991
_diffrn_reflns_limit_h_max 12
_diffrn_reflns_limit_h_min -14
_diffrn_reflns_limit_k_max 16
_diffrn_reflns_limit_k_min -16
_diffrn_reflns_limit_l_max 14
_diffrn_reflns_limit_l_min -17
_diffrn_reflns_number 33043
_diffrn_reflns_point_group_measured_fraction_full 0.993
_diffrn_reflns_point_group_measured_fraction_max 0.991
_diffrn_reflns_theta_full 25.242
_diffrn_reflns_theta_max 27.532
_diffrn_reflns_theta_min 2.190
_diffrn_source_current 40.0
_diffrn_source_power 1.8
_diffrn_source_voltage 45.0
_exptl_absorpt_coefficient_mu 1.247
_exptl_absorpt_correction_T_max 0.7456
_exptl_absorpt_correction_T_min 0.3975
_exptl_absorpt_correction_type none
_exptl_absorpt_process_details
;
SADABS-2016/2 (Bruker,2016/2) was used for absorption correction.
wR2(int) was 0.1051 before and 0.0652 after correction.
The Ratio of minimum to maximum transmission is 0.5331.
The \l/2 correction factor is Not present.
;
_exptl_crystal_colour 'clear light colourless'
_exptl_crystal_colour_lustre clear
_exptl_crystal_colour_modifier light
_exptl_crystal_colour_primary colourless
_exptl_crystal_density_diffrn 1.519
_exptl_crystal_description block
_exptl_crystal_F_000 888
_refine_diff_density_max 0.333
_refine_diff_density_min -0.319
_refine_diff_density_rms 0.062
_refine_ls_extinction_method none
_refine_ls_goodness_of_fit_ref 1.074
_refine_ls_hydrogen_treatment constr
_refine_ls_matrix_type full
_refine_ls_number_parameters 229
_refine_ls_number_reflns 4313
_refine_ls_number_restraints 0
_refine_ls_restrained_S_all 1.074
_refine_ls_R_factor_all 0.0362
_refine_ls_R_factor_gt 0.0327
_refine_ls_shift/su_max 0.001
_refine_ls_shift/su_mean 0.000
_refine_ls_structure_factor_coef Fsqd
_refine_ls_weighting_details 'w=1/[\s^2^(Fo^2^)+(0.0397P)^2^+1.4540P] where P=(Fo^2^+2Fc^2^)/3'
_refine_ls_weighting_scheme calc
_refine_ls_wR_factor_gt 0.0835
_refine_ls_wR_factor_ref 0.0871
_reflns_Friedel_coverage 0.000
_reflns_number_gt 3994
_reflns_number_total 4313
_reflns_threshold_expression 'I > 2\s(I)'
_cod_data_source_file d5dt01953b2.cif
_cod_data_source_block 1
_cod_database_code 7719902
_shelx_shelxl_version_number 2018/3
_shelx_space_group_comment
;
The symmetry employed for this shelxl refinement is uniquely defined
by the following loop, which should always be used as a source of
symmetry information in preference to the above space-group names.
They are only intended as comments.
;
_olex2_refinement_description
;
1. Fixed Uiso
 At 1.2 times of:
  All C(H) groups
 At 1.5 times of:
  All C(H,H,H) groups
2.a Aromatic/amide H refined with riding coordinates:
 C008(H008), C00B(H00B), C00C(H00C), C00F(H00F), C00G(H00G), C00H(H00H),
 C00L(H00L), C00M(H00M), C00N(H00N)
2.b Idealised Me refined as rotating group:
 C00K(H00A,H00D,H00E), C00O(H00I,H00J,H00K), C00P(H00O,H00P,H00Q)
;
_olex2_submission_special_instructions 'No special instructions were received'

loop_
_space_group_symop_operation_xyz
'x, y, z'
'-x+1/2, y+1/2, -z+1/2'
'-x, -y, -z'
'x-1/2, -y-1/2, z-1/2'

loop_
_atom_site_label
_atom_site_type_symbol
_atom_site_fract_x
_atom_site_fract_y
_atom_site_fract_z
_atom_site_U_iso_or_equiv
_atom_site_adp_type
_atom_site_occupancy
_atom_site_site_symmetry_order
_atom_site_calc_flag
_atom_site_refinement_flags_posn
_atom_site_refinement_flags_adp
_atom_site_refinement_flags_occupancy
_atom_site_disorder_assembly
_atom_site_disorder_group
Co01 Co 0.49468(2) 0.77134(2) 0.72561(2) 0.02583(9) Uani 1 1 d . . . . .
S002 S 0.29550(4) 0.82375(4) 0.68658(4) 0.03037(12) Uani 1 1 d . . . . .
S003 S 0.68317(4) 0.69162(4) 0.72073(4) 0.03523(13) Uani 1 1 d . . . . .
S004 S 0.55763(5) 0.92017(4) 0.80403(4) 0.03690(13) Uani 1 1 d . . . . .
N005 N 0.46879(14) 0.62954(13) 0.68093(11) 0.0270(3) Uani 1 1 d . . . . .
N006 N 0.48458(15) 0.74888(13) 0.86639(12) 0.0271(3) Uani 1 1 d . . . . .
N007 N 0.49083(14) 0.82096(13) 0.59123(12) 0.0273(3) Uani 1 1 d . . . . .
C008 C 0.37379(17) 0.57047(16) 0.64958(14) 0.0284(4) Uani 1 1 d . . . . .
H008 H 0.293104 0.598256 0.650535 0.034 Uiso 1 1 calc R U . . .
C009 C 0.53549(18) 0.86840(15) 0.42453(14) 0.0282(4) Uani 1 1 d . . . . .
C00A C 0.58401(17) 0.59265(17) 0.68050(14) 0.0301(4) Uani 1 1 d . . . . .
C00B C 0.45123(18) 0.67217(16) 0.92764(15) 0.0304(4) Uani 1 1 d . . . . .
H00B H 0.423262 0.608422 0.899751 0.036 Uiso 1 1 calc R U . . .
C00C C 0.57162(17) 0.83408(15) 0.51860(14) 0.0278(4) Uani 1 1 d . . . . .
H00C H 0.655894 0.819367 0.532228 0.033 Uiso 1 1 calc R U . . .
C00D C 0.37065(17) 0.84206(15) 0.57553(14) 0.0280(4) Uani 1 1 d . . . . .
C00E C 0.52603(18) 0.83926(16) 0.90353(15) 0.0318(4) Uani 1 1 d . . . . .
C00F C 0.41044(19) 0.88641(16) 0.40749(14) 0.0331(4) Uani 1 1 d . . . . .
H00F H 0.382040 0.908606 0.343366 0.040 Uiso 1 1 calc R U . . .
C00G C 0.32703(18) 0.87275(17) 0.48158(15) 0.0340(4) Uani 1 1 d . . . . .
H00G H 0.241853 0.884021 0.468787 0.041 Uiso 1 1 calc R U . . .
C00H C 0.60781(19) 0.49188(17) 0.65001(16) 0.0359(4) Uani 1 1 d . . . . .
H00H H 0.689075 0.465149 0.651679 0.043 Uiso 1 1 calc R U . . .
C00I C 0.39029(19) 0.47015(16) 0.61590(14) 0.0317(4) Uani 1 1 d . . . . .
C00J C 0.4565(2) 0.68345(17) 1.03051(15) 0.0362(5) Uani 1 1 d . . . . .
C00K C 0.6282(2) 0.88363(18) 0.34468(15) 0.0381(5) Uani 1 1 d . . . . .
H00A H 0.710834 0.887255 0.375451 0.057 Uiso 1 1 calc R U . . .
H00D H 0.610335 0.948250 0.308720 0.057 Uiso 1 1 calc R U . . .
H00E H 0.623757 0.825270 0.297982 0.057 Uiso 1 1 calc R U . . .
C00L C 0.5098(2) 0.43175(17) 0.61721(16) 0.0371(5) Uani 1 1 d . . . . .
H00L H 0.524144 0.362970 0.595144 0.044 Uiso 1 1 calc R U . . .
C00M C 0.5344(2) 0.85595(18) 1.00618(16) 0.0404(5) Uani 1 1 d . . . . .
H00M H 0.564094 0.919901 1.032405 0.048 Uiso 1 1 calc R U . . .
C00N C 0.4988(2) 0.77787(19) 1.06839(16) 0.0421(5) Uani 1 1 d . . . . .
H00N H 0.503064 0.788383 1.138451 0.051 Uiso 1 1 calc R U . . .
C00O C 0.2823(2) 0.40752(18) 0.57773(17) 0.0408(5) Uani 1 1 d . . . . .
H00I H 0.207030 0.434034 0.606618 0.061 Uiso 1 1 calc R U . . .
H00J H 0.293843 0.334753 0.596744 0.061 Uiso 1 1 calc R U . . .
H00K H 0.275785 0.412975 0.504949 0.061 Uiso 1 1 calc R U . . .
C00P C 0.4183(3) 0.5977(2) 1.09867(19) 0.0521(6) Uani 1 1 d . . . . .
H00O H 0.348242 0.620533 1.137086 0.078 Uiso 1 1 calc R U . . .
H00P H 0.486965 0.579873 1.144368 0.078 Uiso 1 1 calc R U . . .
H00Q H 0.394858 0.536635 1.059014 0.078 Uiso 1 1 calc R U . . .

loop_
_atom_site_aniso_label
_atom_site_aniso_U_11
_atom_site_aniso_U_22
_atom_site_aniso_U_33
_atom_site_aniso_U_23
_atom_site_aniso_U_13
_atom_site_aniso_U_12
Co01 0.02308(14) 0.03382(15) 0.02029(13) 0.00313(9) -0.00421(9) -0.00097(9)
S002 0.0251(2) 0.0391(3) 0.0269(2) 0.00182(19) 0.00002(17) 0.00152(18)
S003 0.0237(2) 0.0490(3) 0.0325(3) 0.0068(2) -0.00678(18) 0.0013(2)
S004 0.0383(3) 0.0366(3) 0.0351(3) 0.0059(2) -0.0098(2) -0.0101(2)
N005 0.0262(7) 0.0340(8) 0.0207(7) 0.0022(6) -0.0014(6) 0.0024(6)
N006 0.0275(8) 0.0330(8) 0.0206(7) 0.0013(6) -0.0055(6) 0.0008(6)
N007 0.0258(7) 0.0333(8) 0.0225(7) 0.0014(6) -0.0047(6) 0.0002(6)
C008 0.0268(9) 0.0364(10) 0.0221(8) 0.0015(7) 0.0004(7) -0.0008(7)
C009 0.0347(10) 0.0283(9) 0.0213(8) -0.0013(7) -0.0019(7) -0.0004(7)
C00A 0.0278(9) 0.0431(11) 0.0194(8) 0.0095(8) -0.0008(7) 0.0053(8)
C00B 0.0315(9) 0.0325(9) 0.0268(9) 0.0027(8) -0.0027(7) 0.0022(8)
C00C 0.0264(9) 0.0318(9) 0.0250(9) 0.0007(7) -0.0011(7) -0.0008(7)
C00D 0.0253(9) 0.0308(9) 0.0275(9) 0.0009(7) -0.0045(7) -0.0003(7)
C00E 0.0301(9) 0.0358(10) 0.0288(10) 0.0013(8) -0.0090(7) -0.0004(8)
C00F 0.0362(10) 0.0390(10) 0.0234(9) 0.0044(8) -0.0080(7) 0.0006(8)
C00G 0.0269(9) 0.0435(11) 0.0309(10) 0.0041(8) -0.0088(8) 0.0024(8)
C00H 0.0330(10) 0.0437(11) 0.0311(10) 0.0104(9) 0.0027(8) 0.0103(9)
C00I 0.0401(10) 0.0351(10) 0.0200(8) 0.0032(7) 0.0039(7) -0.0031(8)
C00J 0.0394(11) 0.0432(11) 0.0258(10) 0.0060(8) -0.0019(8) 0.0081(9)
C00K 0.0430(11) 0.0464(12) 0.0252(9) 0.0027(9) 0.0050(8) 0.0025(9)
C00L 0.0453(12) 0.0352(10) 0.0309(10) 0.0059(8) 0.0064(9) 0.0068(9)
C00M 0.0485(12) 0.0411(11) 0.0306(10) -0.0058(9) -0.0154(9) 0.0008(10)
C00N 0.0522(13) 0.0504(13) 0.0230(9) -0.0010(9) -0.0105(9) 0.0084(10)
C00O 0.0478(12) 0.0395(11) 0.0355(11) -0.0021(9) 0.0049(9) -0.0101(10)
C00P 0.0677(17) 0.0544(15) 0.0346(12) 0.0152(11) 0.0044(11) 0.0063(13)

loop_
_atom_type_symbol
_atom_type_description
_atom_type_scat_dispersion_real
_atom_type_scat_dispersion_imag
_atom_type_scat_source
C C 0.0033 0.0016 'International Tables Vol C Tables 4.2.6.8 and 6.1.1.4'
H H 0.0000 0.0000 'International Tables Vol C Tables 4.2.6.8 and 6.1.1.4'
Co Co 0.3494 0.9721 'International Tables Vol C Tables 4.2.6.8 and 6.1.1.4'
N N 0.0061 0.0033 'International Tables Vol C Tables 4.2.6.8 and 6.1.1.4'
S S 0.1246 0.1234 'International Tables Vol C Tables 4.2.6.8 and 6.1.1.4'

loop_
_geom_angle_atom_site_label_1
_geom_angle_atom_site_label_2
_geom_angle_atom_site_label_3
_geom_angle
_geom_angle_site_symmetry_1
_geom_angle_site_symmetry_3
_geom_angle_publ_flag
S003 Co01 S002 162.73(2) . . ?
S004 Co01 S002 97.17(2) . . ?
S004 Co01 S003 97.65(2) . . ?
N005 Co01 S002 94.52(5) . . ?
N005 Co01 S003 72.03(5) . . ?
N005 Co01 S004 166.42(5) . . ?
N006 Co01 S002 100.67(5) . . ?
N006 Co01 S003 92.22(5) . . ?
N006 Co01 S004 72.46(5) . . ?
N006 Co01 N005 98.61(7) . . ?
N007 Co01 S002 72.30(5) . . ?
N007 Co01 S003 96.69(5) . . ?
N007 Co01 S004 98.67(5) . . ?
N007 Co01 N005 91.45(7) . . ?
N007 Co01 N006 168.24(7) . . ?
C00D S002 Co01 76.76(6) . . ?
C00A S003 Co01 77.95(7) . . ?
C00E S004 Co01 77.62(7) . . ?
C008 N005 Co01 137.25(14) . . ?
C008 N005 C00A 120.63(17) . . ?
C00A N005 Co01 102.01(13) . . ?
C00B N006 Co01 137.62(14) . . ?
C00E N006 Co01 101.89(13) . . ?
C00E N006 C00B 120.48(17) . . ?
C00C N007 Co01 136.89(13) . . ?
C00C N007 C00D 121.07(16) . . ?
C00D N007 Co01 102.01(12) . . ?
N005 C008 H008 119.1 . . ?
N005 C008 C00I 121.76(18) . . ?
C00I C008 H008 119.1 . . ?
C00C C009 C00F 116.89(18) . . ?
C00C C009 C00K 120.80(18) . . ?
C00F C009 C00K 122.30(18) . . ?
N005 C00A S003 108.00(15) . . ?
N005 C00A C00H 121.04(19) . . ?
C00H C00A S003 130.95(16) . . ?
N006 C00B H00B 119.1 . . ?
N006 C00B C00J 121.86(19) . . ?
C00J C00B H00B 119.1 . . ?
N007 C00C C009 121.86(18) . . ?
N007 C00C H00C 119.1 . . ?
C009 C00C H00C 119.1 . . ?
N007 C00D S002 108.63(13) . . ?
N007 C00D C00G 120.16(18) . . ?
C00G C00D S002 131.21(15) . . ?
N006 C00E S004 108.00(14) . . ?
N006 C00E C00M 120.83(19) . . ?
C00M C00E S004 131.15(17) . . ?
C009 C00F H00F 119.2 . . ?
C00G C00F C009 121.52(18) . . ?
C00G C00F H00F 119.2 . . ?
C00D C00G H00G 120.8 . . ?
C00F C00G C00D 118.40(18) . . ?
C00F C00G H00G 120.8 . . ?
C00A C00H H00H 121.0 . . ?
C00L C00H C00A 118.03(19) . . ?
C00L C00H H00H 121.0 . . ?
C008 C00I C00L 117.33(19) . . ?
C008 C00I C00O 120.35(19) . . ?
C00L C00I C00O 122.3(2) . . ?
C00B C00J C00N 117.3(2) . . ?
C00B C00J C00P 121.7(2) . . ?
C00N C00J C00P 121.1(2) . . ?
C009 C00K H00A 109.5 . . ?
C009 C00K H00D 109.5 . . ?
C009 C00K H00E 109.5 . . ?
H00A C00K H00D 109.5 . . ?
H00A C00K H00E 109.5 . . ?
H00D C00K H00E 109.5 . . ?
C00H C00L C00I 121.2(2) . . ?
C00H C00L H00L 119.4 . . ?
C00I C00L H00L 119.4 . . ?
C00E C00M H00M 120.8 . . ?
C00N C00M C00E 118.5(2) . . ?
C00N C00M H00M 120.8 . . ?
C00J C00N H00N 119.5 . . ?
C00M C00N C00J 121.1(2) . . ?
C00M C00N H00N 119.5 . . ?
C00I C00O H00I 109.5 . . ?
C00I C00O H00J 109.5 . . ?
C00I C00O H00K 109.5 . . ?
H00I C00O H00J 109.5 . . ?
H00I C00O H00K 109.5 . . ?
H00J C00O H00K 109.5 . . ?
C00J C00P H00O 109.5 . . ?
C00J C00P H00P 109.5 . . ?
C00J C00P H00Q 109.5 . . ?
H00O C00P H00P 109.5 . . ?
H00O C00P H00Q 109.5 . . ?
H00P C00P H00Q 109.5 . . ?

loop_
_geom_bond_atom_site_label_1
_geom_bond_atom_site_label_2
_geom_bond_distance
_geom_bond_site_symmetry_2
_geom_bond_publ_flag
Co01 S002 2.3181(6) . ?
Co01 S003 2.2999(6) . ?
Co01 S004 2.2852(6) . ?
Co01 N005 1.9432(17) . ?
Co01 N006 1.9186(16) . ?
Co01 N007 1.9135(16) . ?
S002 C00D 1.739(2) . ?
S003 C00A 1.748(2) . ?
S004 C00E 1.738(2) . ?
N005 C008 1.343(2) . ?
N005 C00A 1.343(2) . ?
N006 C00B 1.344(3) . ?
N006 C00E 1.341(3) . ?
N007 C00C 1.344(2) . ?
N007 C00D 1.348(2) . ?
C008 H008 0.9500 . ?
C008 C00I 1.385(3) . ?
C009 C00C 1.384(3) . ?
C009 C00F 1.394(3) . ?
C009 C00K 1.509(3) . ?
C00A C00H 1.390(3) . ?
C00B H00B 0.9500 . ?
C00B C00J 1.388(3) . ?
C00C H00C 0.9500 . ?
C00D C00G 1.392(3) . ?
C00E C00M 1.395(3) . ?
C00F H00F 0.9500 . ?
C00F C00G 1.379(3) . ?
C00G H00G 0.9500 . ?
C00H H00H 0.9500 . ?
C00H C00L 1.381(3) . ?
C00I C00L 1.393(3) . ?
C00I C00O 1.504(3) . ?
C00J C00N 1.393(3) . ?
C00J C00P 1.503(3) . ?
C00K H00A 0.9800 . ?
C00K H00D 0.9800 . ?
C00K H00E 0.9800 . ?
C00L H00L 0.9500 . ?
C00M H00M 0.9500 . ?
C00M C00N 1.372(3) . ?
C00N H00N 0.9500 . ?
C00O H00I 0.9800 . ?
C00O H00J 0.9800 . ?
C00O H00K 0.9800 . ?
C00P H00O 0.9800 . ?
C00P H00P 0.9800 . ?
C00P H00Q 0.9800 . ?

loop_
_geom_torsion_atom_site_label_1
_geom_torsion_atom_site_label_2
_geom_torsion_atom_site_label_3
_geom_torsion_atom_site_label_4
_geom_torsion
_geom_torsion_site_symmetry_1
_geom_torsion_site_symmetry_2
_geom_torsion_site_symmetry_3
_geom_torsion_site_symmetry_4
_geom_torsion_publ_flag
Co01 S002 C00D N007 -4.41(12) . . . . ?
Co01 S002 C00D C00G 175.6(2) . . . . ?
Co01 S003 C00A N005 -0.60(11) . . . . ?
Co01 S003 C00A C00H 178.4(2) . . . . ?
Co01 S004 C00E N006 -1.58(12) . . . . ?
Co01 S004 C00E C00M -179.8(2) . . . . ?
Co01 N005 C008 C00I 175.45(14) . . . . ?
Co01 N005 C00A S003 0.71(13) . . . . ?
Co01 N005 C00A C00H -178.39(15) . . . . ?
Co01 N006 C00B C00J 179.67(16) . . . . ?
Co01 N006 C00E S004 1.88(15) . . . . ?
Co01 N006 C00E C00M -179.71(17) . . . . ?
Co01 N007 C00C C009 176.54(15) . . . . ?
Co01 N007 C00D S002 5.32(14) . . . . ?
Co01 N007 C00D C00G -174.71(16) . . . . ?
S002 C00D C00G C00F 176.40(17) . . . . ?
S003 C00A C00H C00L -176.90(15) . . . . ?
S004 C00E C00M C00N 177.74(18) . . . . ?
N005 C008 C00I C00L 1.0(3) . . . . ?
N005 C008 C00I C00O -177.71(17) . . . . ?
N005 C00A C00H C00L 2.0(3) . . . . ?
N006 C00B C00J C00N -0.4(3) . . . . ?
N006 C00B C00J C00P 179.6(2) . . . . ?
N006 C00E C00M C00N -0.3(3) . . . . ?
N007 C00D C00G C00F -3.6(3) . . . . ?
C008 N005 C00A S003 177.53(13) . . . . ?
C008 N005 C00A C00H -1.6(3) . . . . ?
C008 C00I C00L C00H -0.6(3) . . . . ?
C009 C00F C00G C00D 1.2(3) . . . . ?
C00A N005 C008 C00I 0.0(3) . . . . ?
C00A C00H C00L C00I -0.9(3) . . . . ?
C00B N006 C00E S004 -178.98(15) . . . . ?
C00B N006 C00E C00M -0.6(3) . . . . ?
C00B C00J C00N C00M -0.4(3) . . . . ?
C00C N007 C00D S002 -176.55(15) . . . . ?
C00C N007 C00D C00G 3.4(3) . . . . ?
C00C C009 C00F C00G 1.3(3) . . . . ?
C00D N007 C00C C009 -0.8(3) . . . . ?
C00E N006 C00B C00J 0.9(3) . . . . ?
C00E C00M C00N C00J 0.7(4) . . . . ?
C00F C009 C00C N007 -1.6(3) . . . . ?
C00K C009 C00C N007 179.31(18) . . . . ?
C00K C009 C00F C00G -179.6(2) . . . . ?
C00O C00I C00L C00H 178.14(19) . . . . ?
C00P C00J C00N C00M 179.6(2) . . . . ?
